data_4518743
loop_
_publ_author_name
'Wu, Siqin'
'Zhou, Bo'
'Yan, Dongpeng'

_publ_section_title
;
 Low-Dimensional Organic Metal Halide Hybrids with Excitation-Dependent
 Optical Waveguides from Visible to Near-Infrared Emission.
;
_journal_name_full 'ACS applied materials &amp; interfaces'
_journal_paper_doi 10.1021/acsami.1c03926
_journal_year 2021
_chemical_formula_moiety 'Cd Cl4, C20 H18 N2'
_chemical_formula_sum 'C22 H18 Cd Cl4 N0.25'
_chemical_formula_weight 540.07
_space_group_crystal_system monoclinic
_space_group_IT_number 14
_space_group_name_Hall '-P 2yn'
_space_group_name_H-M_alt 'P 1 21/n 1'
_atom_sites_solution_hydrogens geom
_audit_creation_date 2020-11-09
_audit_creation_method
;
Olex2 1.3
(compiled 2020.07.31 svn.rc2a77460 for OlexSys, GUI svn.r6145)
;
_cell_angle_alpha 90
_cell_angle_beta 96.795(2)
_cell_angle_gamma 90
_cell_formula_units_Z 4
_cell_length_a 7.1137(2)
_cell_length_b 19.6771(4)
_cell_length_c 15.1342(3)
_cell_measurement_reflns_used 5347
_cell_measurement_temperature 100.01(10)
_cell_measurement_theta_max 71.8690
_cell_measurement_theta_min 4.4890
_cell_volume 2103.56(8)
_computing_cell_refinement 'CrysAlisPro 1.171.39.46e (Rigaku OD, 2018)'
_computing_data_collection 'CrysAlisPro 1.171.39.46e (Rigaku OD, 2018)'
_computing_data_reduction 'CrysAlisPro 1.171.39.46e (Rigaku OD, 2018)'
_computing_molecular_graphics 'Olex2 1.3 (Dolomanov et al., 2009)'
_computing_publication_material 'Olex2 1.3 (Dolomanov et al., 2009)'
_computing_structure_refinement 'XL  (Sheldrick, 2008)'
_computing_structure_solution 'SHELXT 2014/5 (Sheldrick, 2014)'
_diffrn_ambient_environment N~2~
_diffrn_ambient_temperature 100.01(10)
_diffrn_detector 'CCD plate'
_diffrn_detector_area_resol_mean 5.3127
_diffrn_detector_type AtlasS2
_diffrn_measured_fraction_theta_full 0.998
_diffrn_measured_fraction_theta_max 0.976
_diffrn_measurement_details
;
List of Runs (angles in degrees, time in seconds):

  # Type    Start    End  Width  t~exp~   \w     \q     \k     \f   Frames
--------------------------------------------------------------------------
  1  \w    -66.00  27.00   1.00    1.60    --  -41.49  37.00 -90.00   93
  2  \w    -95.00  -9.00   1.00    1.60    --  -41.49 -77.00 120.00   86
  3  \w    -71.00 -45.00   1.00    1.60    --  -41.49 125.00-150.00   26
  4  \w     98.00 128.00   1.00    7.00    --  104.69 -61.00 -90.00   30
  5  \w     76.00 178.00   1.00    7.00    --  104.69  30.00-120.00  102
  6  \w     32.00 112.00   1.00    7.00    --  104.69-125.00  30.00   80
  7  \w    137.00 168.00   1.00    7.00    --  104.69  61.00 -90.00   31
  8  \w     77.00 111.00   1.00    7.00    --  104.69  61.00 -90.00   34
  9  \w     59.00 176.00   1.00    7.00    --  104.69  15.00 -30.00  117
 10  \w     34.00  78.00   1.00    7.00    --  104.69 -61.00 -90.00   44
;
_diffrn_measurement_device 'four-circle diffractometer'
_diffrn_measurement_device_type 'CCD Area Detector'
_diffrn_measurement_method '\w scans'
_diffrn_orient_matrix_type 'CrysAlisPro convention (1999,Acta A55,543-557)'
_diffrn_orient_matrix_UB_11 0.1542468000
_diffrn_orient_matrix_UB_12 0.0139161000
_diffrn_orient_matrix_UB_13 0.0782809000
_diffrn_orient_matrix_UB_21 0.1537719000
_diffrn_orient_matrix_UB_22 -0.0197153000
_diffrn_orient_matrix_UB_23 -0.0589387000
_diffrn_orient_matrix_UB_31 0.0125059000
_diffrn_orient_matrix_UB_32 0.0744401000
_diffrn_orient_matrix_UB_33 -0.0301650000
_diffrn_radiation_monochromator mirror
_diffrn_radiation_probe x-ray
_diffrn_radiation_type 'Cu K\a'
_diffrn_radiation_wavelength 1.54184
_diffrn_reflns_av_R_equivalents 0.0198
_diffrn_reflns_av_unetI/netI 0.0271
_diffrn_reflns_Laue_measured_fraction_full 0.998
_diffrn_reflns_Laue_measured_fraction_max 0.976
_diffrn_reflns_limit_h_max 8
_diffrn_reflns_limit_h_min -6
_diffrn_reflns_limit_k_max 23
_diffrn_reflns_limit_k_min -20
_diffrn_reflns_limit_l_max 17
_diffrn_reflns_limit_l_min -18
_diffrn_reflns_number 8145
_diffrn_reflns_point_group_measured_fraction_full 0.998
_diffrn_reflns_point_group_measured_fraction_max 0.976
_diffrn_reflns_theta_full 67.684
_diffrn_reflns_theta_max 71.996
_diffrn_reflns_theta_min 3.701
_diffrn_source 'micro-focus sealed X-ray tube'
_diffrn_source_type 'SuperNova (Cu) X-ray Source'
_exptl_absorpt_coefficient_mu 13.024
_exptl_absorpt_correction_T_max 1.00000
_exptl_absorpt_correction_T_min 0.94616
_exptl_absorpt_correction_type multi-scan
_exptl_absorpt_process_details
;
CrysAlisPro 1.171.39.46e (Rigaku Oxford Diffraction, 2018)
Empirical absorption correction using spherical harmonics,
 implemented in SCALE3 ABSPACK scaling algorithm.
;
_exptl_crystal_colour 'clear orangish colourless'
_exptl_crystal_colour_lustre clear
_exptl_crystal_colour_modifier orangish
_exptl_crystal_colour_primary colourless
_exptl_crystal_density_diffrn 1.705
_exptl_crystal_description cube
_exptl_crystal_F_000 1071
_exptl_crystal_size_max 0.1
_exptl_crystal_size_mid 0.1
_exptl_crystal_size_min 0.1
_refine_diff_density_max 1.780
_refine_diff_density_min -0.643
_refine_diff_density_rms 0.080
_refine_ls_extinction_method none
_refine_ls_goodness_of_fit_ref 1.099
_refine_ls_hydrogen_treatment constr
_refine_ls_matrix_type full
_refine_ls_number_parameters 244
_refine_ls_number_reflns 4040
_refine_ls_number_restraints 0
_refine_ls_restrained_S_all 1.099
_refine_ls_R_factor_all 0.0284
_refine_ls_R_factor_gt 0.0267
_refine_ls_shift/su_max 0.003
_refine_ls_shift/su_mean 0.000
_refine_ls_structure_factor_coef Fsqd
_refine_ls_weighting_details 'w=1/[\s^2^(Fo^2^)+(0.0249P)^2^+2.6852P] where P=(Fo^2^+2Fc^2^)/3'
_refine_ls_weighting_scheme calc
_refine_ls_wR_factor_gt 0.0626
_refine_ls_wR_factor_ref 0.0635
_reflns_Friedel_coverage 0.000
_reflns_number_gt 3844
_reflns_number_total 4040
_reflns_threshold_expression 'I > 2\s(I)'
_cod_data_source_file am1c03926_si_002.cif
_cod_data_source_block 20190318b
_cod_database_code 4518743
_shelx_shelxl_version_number 2016/6
_chemical_oxdiff_formula C20H17N2Cl3Cd
_shelx_space_group_comment
;
The symmetry employed for this shelxl refinement is uniquely defined
by the following loop, which should always be used as a source of
symmetry information in preference to the above space-group names.
They are only intended as comments.
;
_reflns_odcompleteness_completeness 99.90
_reflns_odcompleteness_iscentric 1
_reflns_odcompleteness_theta 66.97
_olex2_refinement_description
;
1. Fixed Uiso
 At 1.2 times of:
  All C(H) groups, All N(H) groups
2.a Aromatic/amide H refined with riding coordinates:
 N2(H2), N1(H1), C15(H15), C10(H10), C9(H9), C14(H14), C17(H17), C19(H19),
 C20(H20), C13(H13), C7(H7), C4(H4), C2(H2a), C6(H6), C12(H12), C18(H18),
 C5(H5), C1(H1a)
;
_olex2_submission_special_instructions 'No special instructions were received'
_oxdiff_exptl_absorpt_empirical_details
;
Empirical correction (ABSPACK) includes:
- Absorption correction using spherical harmonics
- Frame scaling
;
_oxdiff_exptl_absorpt_empirical_full_max 1.198
_oxdiff_exptl_absorpt_empirical_full_min 0.860

loop_
_space_group_symop_operation_xyz
'x, y, z'
'-x+1/2, y+1/2, -z+1/2'
'-x, -y, -z'
'x-1/2, -y-1/2, z-1/2'

loop_
_atom_site_label
_atom_site_type_symbol
_atom_site_fract_x
_atom_site_fract_y
_atom_site_fract_z
_atom_site_U_iso_or_equiv
_atom_site_adp_type
_atom_site_occupancy
_atom_site_site_symmetry_order
_atom_site_calc_flag
_atom_site_refinement_flags_posn
_atom_site_refinement_flags_adp
_atom_site_refinement_flags_occupancy
_atom_site_disorder_assembly
_atom_site_disorder_group
Cd1 Cd 0.98697(3) 0.32842(2) 1.17180(2) 0.01675(7) Uani 1 1 d . . . . .
Cl4 Cl 0.87356(9) 0.42874(3) 1.08235(4) 0.01717(13) Uani 1 1 d . . . . .
Cl1 Cl 1.02862(9) 0.25219(3) 1.04580(4) 0.01884(13) Uani 1 1 d . . . . .
Cl3 Cl 1.26396(9) 0.35952(3) 1.27405(4) 0.02069(13) Uani 1 1 d . . . . .
Cl2 Cl 0.74230(9) 0.28720(3) 1.25923(4) 0.02198(14) Uani 1 1 d . . . . .
N2 N 0.0974(3) 0.63965(12) 0.11803(14) 0.0175(4) Uani 1 1 d . . . . .
H2 H 0.075245 0.651820 0.063209 0.021 Uiso 1 1 calc R . . . .
N1 N 0.4740(3) 0.33482(13) 1.09436(15) 0.0216(5) Uani 1 1 d . . . . .
H1 H 0.495043 0.325976 1.150302 0.026 Uiso 1 1 calc R . . . .
C11 C 0.2540(4) 0.49881(14) 0.51206(16) 0.0152(5) Uani 1 1 d . . . . .
C15 C 0.2085(4) 0.58168(14) 0.38696(16) 0.0163(5) Uani 1 1 d . . . . .
H15 H 0.223991 0.616865 0.428203 0.020 Uiso 1 1 calc R . . . .
C10 C 0.2768(4) 0.42987(14) 0.53432(17) 0.0161(5) Uani 1 1 d . . . . .
H10 H 0.272453 0.397548 0.489287 0.019 Uiso 1 1 calc R . . . .
C16 C 0.1722(3) 0.60000(13) 0.29304(16) 0.0140(5) Uani 1 1 d . . . . .
C8 C 0.3118(4) 0.45707(14) 0.69130(16) 0.0163(5) Uani 1 1 d . . . . .
C9 C 0.3056(4) 0.40916(14) 0.62253(17) 0.0169(5) Uani 1 1 d . . . . .
H9 H 0.320902 0.363245 0.636066 0.020 Uiso 1 1 calc R . . . .
C14 C 0.2211(4) 0.51799(14) 0.41811(16) 0.0153(5) Uani 1 1 d . . . . .
H14 H 0.207796 0.482983 0.376550 0.018 Uiso 1 1 calc R . . . .
C17 C 0.1485(4) 0.55190(14) 0.22431(17) 0.0167(5) Uani 1 1 d . . . . .
H17 H 0.157722 0.505768 0.237483 0.020 Uiso 1 1 calc R . . . .
C19 C 0.1165(4) 0.68766(14) 0.18103(18) 0.0188(5) Uani 1 1 d . . . . .
H19 H 0.102944 0.733296 0.165609 0.023 Uiso 1 1 calc R . . . .
C20 C 0.1563(4) 0.66894(14) 0.26879(17) 0.0175(5) Uani 1 1 d . . . . .
H20 H 0.172833 0.702248 0.312615 0.021 Uiso 1 1 calc R . . . .
C3 C 0.4100(4) 0.36351(15) 0.91571(18) 0.0187(5) Uani 1 1 d . . . . .
C13 C 0.2891(4) 0.52585(15) 0.66907(17) 0.0204(5) Uani 1 1 d . . . . .
H13 H 0.292630 0.558140 0.714111 0.024 Uiso 1 1 calc R . . . .
C7 C 0.3404(4) 0.43923(15) 0.78565(17) 0.0177(5) Uani 1 1 d . . . . .
H7 H 0.327643 0.474239 0.825799 0.021 Uiso 1 1 calc R . . . .
C4 C 0.3629(4) 0.41014(15) 0.97939(18) 0.0209(6) Uani 1 1 d . . . . .
H4 H 0.308433 0.451604 0.961398 0.025 Uiso 1 1 calc R . . . .
C2 C 0.4863(4) 0.30111(15) 0.94570(18) 0.0207(5) Uani 1 1 d . . . . .
H2A H 0.514761 0.268361 0.905017 0.025 Uiso 1 1 calc R . . . .
C6 C 0.3829(4) 0.37803(14) 0.82026(17) 0.0179(5) Uani 1 1 d . . . . .
H6 H 0.396226 0.342319 0.781227 0.021 Uiso 1 1 calc R . . . .
C12 C 0.2617(4) 0.54652(14) 0.58141(17) 0.0201(5) Uani 1 1 d . . . . .
H12 H 0.248039 0.592522 0.568080 0.024 Uiso 1 1 calc R . . . .
C18 C 0.1118(4) 0.57302(14) 0.13744(17) 0.0186(5) Uani 1 1 d . . . . .
H18 H 0.096685 0.541089 0.091854 0.022 Uiso 1 1 calc R . . . .
C5 C 0.3970(4) 0.39478(15) 1.06847(19) 0.0227(6) Uani 1 1 d . . . . .
H5 H 0.366553 0.425974 1.110704 0.027 Uiso 1 1 calc R . . . .
C1 C 0.5194(4) 0.28810(15) 1.03580(19) 0.0228(6) Uani 1 1 d . . . . .
H1A H 0.573012 0.247011 1.055939 0.027 Uiso 1 1 calc R . . . .

loop_
_atom_site_aniso_label
_atom_site_aniso_U_11
_atom_site_aniso_U_22
_atom_site_aniso_U_33
_atom_site_aniso_U_23
_atom_site_aniso_U_13
_atom_site_aniso_U_12
Cd1 0.02079(10) 0.01623(10) 0.01306(10) 0.00193(6) 0.00129(7) -0.00061(7)
Cl4 0.0249(3) 0.0136(3) 0.0129(3) 0.0020(2) 0.0016(2) -0.0005(2)
Cl1 0.0251(3) 0.0164(3) 0.0147(3) -0.0001(2) 0.0012(2) 0.0008(2)
Cl3 0.0236(3) 0.0215(3) 0.0161(3) -0.0028(2) -0.0012(2) 0.0022(2)
Cl2 0.0236(3) 0.0251(3) 0.0174(3) 0.0082(2) 0.0030(2) -0.0009(3)
N2 0.0192(11) 0.0218(12) 0.0115(10) 0.0029(9) 0.0020(8) -0.0033(9)
N1 0.0223(12) 0.0290(13) 0.0126(10) 0.0053(9) -0.0015(9) -0.0064(10)
C11 0.0150(11) 0.0196(13) 0.0109(11) 0.0006(10) 0.0019(9) 0.0004(10)
C15 0.0189(12) 0.0199(13) 0.0102(11) -0.0020(10) 0.0028(9) -0.0010(10)
C10 0.0190(12) 0.0177(13) 0.0118(11) -0.0023(10) 0.0022(9) -0.0001(10)
C16 0.0127(11) 0.0177(13) 0.0116(11) 0.0002(10) 0.0022(9) -0.0010(9)
C8 0.0151(12) 0.0209(13) 0.0126(12) 0.0010(10) 0.0010(9) -0.0011(10)
C9 0.0194(12) 0.0160(12) 0.0155(12) 0.0033(10) 0.0026(9) 0.0010(10)
C14 0.0157(11) 0.0194(13) 0.0109(11) -0.0016(10) 0.0016(9) -0.0010(10)
C17 0.0213(13) 0.0151(13) 0.0139(12) 0.0010(10) 0.0024(10) -0.0023(10)
C19 0.0213(13) 0.0175(13) 0.0182(13) 0.0025(10) 0.0044(10) 0.0019(10)
C20 0.0203(13) 0.0184(13) 0.0140(12) -0.0015(10) 0.0031(10) 0.0006(10)
C3 0.0135(12) 0.0234(14) 0.0192(13) 0.0034(11) 0.0014(9) -0.0034(10)
C13 0.0277(14) 0.0220(14) 0.0116(12) -0.0023(10) 0.0020(10) -0.0001(11)
C7 0.0177(12) 0.0239(14) 0.0116(12) -0.0019(10) 0.0017(9) -0.0030(10)
C4 0.0199(13) 0.0243(14) 0.0179(13) 0.0046(11) -0.0002(10) -0.0011(11)
C2 0.0182(13) 0.0239(14) 0.0200(13) 0.0012(11) 0.0022(10) -0.0019(11)
C6 0.0182(12) 0.0204(13) 0.0154(12) 0.0005(10) 0.0028(9) 0.0011(10)
C12 0.0287(14) 0.0175(13) 0.0139(12) 0.0006(10) 0.0023(10) 0.0018(11)
C18 0.0243(13) 0.0188(13) 0.0129(12) -0.0021(10) 0.0024(10) -0.0068(11)
C5 0.0251(14) 0.0253(15) 0.0178(13) 0.0008(11) 0.0025(10) -0.0024(11)
C1 0.0209(13) 0.0239(15) 0.0232(14) 0.0074(11) 0.0003(11) -0.0034(11)

loop_
_atom_type_symbol
_atom_type_description
_atom_type_scat_dispersion_real
_atom_type_scat_dispersion_imag
_atom_type_scat_source
C C 0.0181 0.0091 'International Tables Vol C Tables 4.2.6.8 and 6.1.1.4'
H H 0.0000 0.0000 'International Tables Vol C Tables 4.2.6.8 and 6.1.1.4'
Cd Cd 0.1185 4.6533 'International Tables Vol C Tables 4.2.6.8 and 6.1.1.4'
Cl Cl 0.3639 0.7018 'International Tables Vol C Tables 4.2.6.8 and 6.1.1.4'
N N 0.0311 0.0180 'International Tables Vol C Tables 4.2.6.8 and 6.1.1.4'

loop_
_geom_angle_atom_site_label_1
_geom_angle_atom_site_label_2
_geom_angle_atom_site_label_3
_geom_angle
_geom_angle_site_symmetry_1
_geom_angle_site_symmetry_3
_geom_angle_publ_flag
Cl1 Cd1 Cl4 97.07(2) . . ?
Cl3 Cd1 Cl4 109.52(2) . . ?
Cl3 Cd1 Cl1 118.75(2) . . ?
Cl3 Cd1 Cl2 108.28(2) . . ?
Cl2 Cd1 Cl4 110.71(2) . . ?
Cl2 Cd1 Cl1 111.97(2) . . ?
C19 N2 H2 118.9 . . ?
C19 N2 C18 122.3(2) . . ?
C18 N2 H2 118.9 . . ?
C5 N1 H1 118.9 . . ?
C5 N1 C1 122.1(2) . . ?
C1 N1 H1 118.9 . . ?
C10 C11 C14 118.9(2) . . ?
C10 C11 C12 118.3(2) . . ?
C12 C11 C14 122.8(2) . . ?
C16 C15 H15 117.6 . . ?
C14 C15 H15 117.6 . . ?
C14 C15 C16 124.8(2) . . ?
C11 C10 H10 119.5 . . ?
C9 C10 C11 121.0(2) . . ?
C9 C10 H10 119.5 . . ?
C17 C16 C15 123.2(2) . . ?
C17 C16 C20 117.3(2) . . ?
C20 C16 C15 119.5(2) . . ?
C9 C8 C7 123.6(3) . . ?
C13 C8 C9 118.7(2) . . ?
C13 C8 C7 117.8(2) . . ?
C10 C9 C8 120.3(3) . . ?
C10 C9 H9 119.8 . . ?
C8 C9 H9 119.8 . . ?
C11 C14 H14 117.3 . . ?
C15 C14 C11 125.5(2) . . ?
C15 C14 H14 117.3 . . ?
C16 C17 H17 120.1 . . ?
C18 C17 C16 119.9(3) . . ?
C18 C17 H17 120.1 . . ?
N2 C19 H19 120.3 . . ?
N2 C19 C20 119.4(3) . . ?
C20 C19 H19 120.3 . . ?
C16 C20 H20 119.6 . . ?
C19 C20 C16 120.8(2) . . ?
C19 C20 H20 119.6 . . ?
C4 C3 C6 122.5(3) . . ?
C2 C3 C4 117.9(3) . . ?
C2 C3 C6 119.6(3) . . ?
C8 C13 H13 119.5 . . ?
C12 C13 C8 121.0(3) . . ?
C12 C13 H13 119.5 . . ?
C8 C7 H7 116.6 . . ?
C6 C7 C8 126.8(3) . . ?
C6 C7 H7 116.6 . . ?
C3 C4 H4 119.9 . . ?
C5 C4 C3 120.1(3) . . ?
C5 C4 H4 119.9 . . ?
C3 C2 H2A 120.0 . . ?
C1 C2 C3 119.9(3) . . ?
C1 C2 H2A 120.0 . . ?
C3 C6 H6 117.9 . . ?
C7 C6 C3 124.2(3) . . ?
C7 C6 H6 117.9 . . ?
C11 C12 H12 119.7 . . ?
C13 C12 C11 120.7(3) . . ?
C13 C12 H12 119.7 . . ?
N2 C18 C17 120.3(2) . . ?
N2 C18 H18 119.8 . . ?
C17 C18 H18 119.8 . . ?
N1 C5 C4 119.9(3) . . ?
N1 C5 H5 120.0 . . ?
C4 C5 H5 120.0 . . ?
N1 C1 C2 119.9(3) . . ?
N1 C1 H1A 120.0 . . ?
C2 C1 H1A 120.0 . . ?

loop_
_geom_bond_atom_site_label_1
_geom_bond_atom_site_label_2
_geom_bond_distance
_geom_bond_site_symmetry_2
_geom_bond_publ_flag
Cd1 Cl4 2.4743(6) . ?
Cd1 Cl1 2.4714(6) . ?
Cd1 Cl3 2.4352(7) . ?
Cd1 Cl2 2.4460(6) . ?
N2 H2 0.8600 . ?
N2 C19 1.338(4) . ?
N2 C18 1.345(4) . ?
N1 H1 0.8600 . ?
N1 C5 1.340(4) . ?
N1 C1 1.343(4) . ?
C11 C10 1.402(4) . ?
C11 C14 1.463(3) . ?
C11 C12 1.404(4) . ?
C15 H15 0.9300 . ?
C15 C16 1.459(3) . ?
C15 C14 1.338(4) . ?
C10 H10 0.9300 . ?
C10 C9 1.388(4) . ?
C16 C17 1.402(4) . ?
C16 C20 1.406(4) . ?
C8 C9 1.401(4) . ?
C8 C13 1.399(4) . ?
C8 C7 1.461(3) . ?
C9 H9 0.9300 . ?
C14 H14 0.9300 . ?
C17 H17 0.9300 . ?
C17 C18 1.374(4) . ?
C19 H19 0.9300 . ?
C19 C20 1.375(4) . ?
C20 H20 0.9300 . ?
C3 C4 1.400(4) . ?
C3 C2 1.396(4) . ?
C3 C6 1.463(4) . ?
C13 H13 0.9300 . ?
C13 C12 1.379(4) . ?
C7 H7 0.9300 . ?
C7 C6 1.334(4) . ?
C4 H4 0.9300 . ?
C4 C5 1.375(4) . ?
C2 H2A 0.9300 . ?
C2 C1 1.380(4) . ?
C6 H6 0.9300 . ?
C12 H12 0.9300 . ?
C18 H18 0.9300 . ?
C5 H5 0.9300 . ?
C1 H1A 0.9300 . ?

loop_
_geom_torsion_atom_site_label_1
_geom_torsion_atom_site_label_2
_geom_torsion_atom_site_label_3
_geom_torsion_atom_site_label_4
_geom_torsion
_geom_torsion_site_symmetry_1
_geom_torsion_site_symmetry_2
_geom_torsion_site_symmetry_3
_geom_torsion_site_symmetry_4
_geom_torsion_publ_flag
N2 C19 C20 C16 -1.6(4) . . . . ?
C11 C10 C9 C8 0.3(4) . . . . ?
C15 C16 C17 C18 179.0(2) . . . . ?
C15 C16 C20 C19 -178.0(2) . . . . ?
C10 C11 C14 C15 -175.7(3) . . . . ?
C10 C11 C12 C13 -0.6(4) . . . . ?
C16 C15 C14 C11 -178.9(2) . . . . ?
C16 C17 C18 N2 -0.3(4) . . . . ?
C8 C13 C12 C11 0.6(4) . . . . ?
C8 C7 C6 C3 179.9(2) . . . . ?
C9 C8 C13 C12 -0.2(4) . . . . ?
C9 C8 C7 C6 7.2(4) . . . . ?
C14 C11 C10 C9 -179.1(2) . . . . ?
C14 C11 C12 C13 178.6(3) . . . . ?
C14 C15 C16 C17 -0.8(4) . . . . ?
C14 C15 C16 C20 178.0(3) . . . . ?
C17 C16 C20 C19 0.9(4) . . . . ?
C19 N2 C18 C17 -0.5(4) . . . . ?
C20 C16 C17 C18 0.1(4) . . . . ?
C3 C4 C5 N1 -0.6(4) . . . . ?
C3 C2 C1 N1 1.6(4) . . . . ?
C13 C8 C9 C10 -0.3(4) . . . . ?
C13 C8 C7 C6 -172.9(3) . . . . ?
C7 C8 C9 C10 179.6(2) . . . . ?
C7 C8 C13 C12 179.9(3) . . . . ?
C4 C3 C2 C1 -2.4(4) . . . . ?
C4 C3 C6 C7 11.0(4) . . . . ?
C2 C3 C4 C5 1.9(4) . . . . ?
C2 C3 C6 C7 -168.8(3) . . . . ?
C6 C3 C4 C5 -177.9(3) . . . . ?
C6 C3 C2 C1 177.4(2) . . . . ?
C12 C11 C10 C9 0.2(4) . . . . ?
C12 C11 C14 C15 5.1(4) . . . . ?
C18 N2 C19 C20 1.5(4) . . . . ?
C5 N1 C1 C2 -0.2(4) . . . . ?
C1 N1 C5 C4 -0.3(4) . . . . ?
